data_4102945
loop_
_publ_author_name
'Zheng Huang'
'Jianrong (Steve) Zhou'
'John F. Hartwig'

_publ_section_title
;
 N-H Activation of Hydrazines by Iridium(I). Double N-H Activation To Form
 Iridium Aminonitrene Complexes
;
_journal_name_full 'Journal of the American Chemical Society'
_journal_page_first 11458
_journal_page_last 11460
_journal_paper_doi 10.1021/ja1053835
_journal_volume 132
_journal_year 2010
_chemical_absolute_configuration ad
_chemical_formula_moiety 'C31 H50 Ir N P2'
_chemical_formula_sum 'C31 H50 Ir N P2'
_chemical_formula_weight 690.86
_chemical_name_systematic
; 
? 
;
_space_group_IT_number 106
_symmetry_cell_setting tetragonal
_symmetry_space_group_name_Hall 'P 4c -2ab'
_symmetry_space_group_name_H-M 'P 42 b c'
_atom_sites_solution_hydrogens geom
_atom_sites_solution_primary direct
_atom_sites_solution_secondary difmap
_audit_creation_method SHELXL-97
_audit_update_record
; 
? 
;
_cell_angle_alpha 90.00
_cell_angle_beta 90.00
_cell_angle_gamma 90.00
_cell_formula_units_Z 8
_cell_length_a 20.6955(10)
_cell_length_b 20.6955(10)
_cell_length_c 14.3009(10)
_cell_measurement_reflns_used 9730
_cell_measurement_temperature 193(2)
_cell_measurement_theta_max 26.41
_cell_measurement_theta_min 2.43
_cell_volume 6125.1(6)
_computing_cell_refinement 'SAINT V7.23A (Bruker, 2005)'
_computing_data_collection 'APEX2 V2.0-1 (Bruker, 2004)'
_computing_data_reduction
; 
SAINT V7.23A, XPREP V2005/2, SADABS V2007/4, TWINABS V2007/5 
(Bruker, 2005 & 2007) 
;
_computing_molecular_graphics
; 
SHELXTL V6.12 (Bruker, 2005), CrystalMaker v2.1.3 (CrystalMaker, 1994) 
;
_computing_publication_material 'XCIF V6.12 (Bruker, 2005)'
_computing_structure_refinement 'SHELXTL V6.12 (Bruker, 2005)'
_computing_structure_solution 'SHELXTL V6.12 (Bruker, 2005)'
_diffrn_ambient_temperature 193(2)
_diffrn_measured_fraction_theta_full 1.000
_diffrn_measured_fraction_theta_max 1.000
_diffrn_measurement_device 'Bruker Kappa/ApexII CCD'
_diffrn_measurement_method 'profile data from \f and \w scans'
_diffrn_radiation_monochromator graphite
_diffrn_radiation_source 'fine-focus sealed tube'
_diffrn_radiation_type MoK\a
_diffrn_radiation_wavelength 0.71073
_diffrn_radiation_wavelength_id ba74jast
_diffrn_reflns_av_R_equivalents 0.0669
_diffrn_reflns_av_sigmaI/netI 0.0258
_diffrn_reflns_limit_h_max 24
_diffrn_reflns_limit_h_min -23
_diffrn_reflns_limit_k_max 25
_diffrn_reflns_limit_k_min -24
_diffrn_reflns_limit_l_max 17
_diffrn_reflns_limit_l_min -15
_diffrn_reflns_number 108168
_diffrn_reflns_theta_full 25.43
_diffrn_reflns_theta_max 25.43
_diffrn_reflns_theta_min 1.39
_exptl_absorpt_coefficient_mu 4.483
_exptl_absorpt_correction_T_max 0.5473
_exptl_absorpt_correction_T_min 0.1717
_exptl_absorpt_correction_type integration
_exptl_absorpt_process_details 'SHELXTL/XPREP V2005/2 (Bruker, 2005)'
_exptl_crystal_colour yellow
_exptl_crystal_density_diffrn 1.498
_exptl_crystal_density_method 'not measured'
_exptl_crystal_description prism
_exptl_crystal_F_000 2800
_exptl_crystal_id ba74jast
_exptl_crystal_preparation
; 
The data crystal was mounted using oil (Parantone-N, Exxon) to a 
0.3 mm cryo-loop (Hampton Research) with the (-3 3 -2) scattering 
planes roughly normal to the spindle axis. 
;
_exptl_crystal_size_max 0.633
_exptl_crystal_size_mid 0.256
_exptl_crystal_size_min 0.208
_refine_diff_density_max 0.573
_refine_diff_density_min -0.478
_refine_diff_density_rms 0.060
_refine_ls_abs_structure_details 'Flack (1983),  2575 Friedels'
_refine_ls_abs_structure_Flack -0.010(5)
_refine_ls_extinction_method none
_refine_ls_goodness_of_fit_ref 1.041
_refine_ls_hydrogen_treatment mixed
_refine_ls_matrix_type full
_refine_ls_number_parameters 336
_refine_ls_number_reflns 5534
_refine_ls_number_restraints 1
_refine_ls_restrained_S_all 1.041
_refine_ls_R_factor_all 0.0238
_refine_ls_R_factor_gt 0.0192
_refine_ls_shift/su_max 0.000
_refine_ls_shift/su_mean 0.000
_refine_ls_structure_factor_coef Fsqd
_refine_ls_weighting_details 'calc w=1/[\s^2^(Fo^2^)+(0.0198P)^2^+3.3455P] where P=(Fo^2^+2Fc^2^)/3'
_refine_ls_weighting_scheme calc
_refine_ls_wR_factor_gt 0.0411
_refine_ls_wR_factor_ref 0.0429
_reflns_number_gt 5097
_reflns_number_total 5534
_reflns_threshold_expression >2sigma(I)
_cod_data_source_file ja1053835_si_006.cif
_cod_data_source_block ba74jast
_cod_database_code 4102945

loop_
_symmetry_equiv_pos_as_xyz
'x, y, z'
'-x, -y, z'
'-y, x, z+1/2'
'y, -x, z+1/2'
'x+1/2, -y+1/2, z'
'-x+1/2, y+1/2, z'
'-y+1/2, -x+1/2, z+1/2'
'y+1/2, x+1/2, z+1/2'

loop_
_atom_site_label
_atom_site_type_symbol
_atom_site_fract_x
_atom_site_fract_y
_atom_site_fract_z
_atom_site_U_iso_or_equiv
_atom_site_adp_type
_atom_site_occupancy
_atom_site_symmetry_multiplicity
_atom_site_calc_flag
_atom_site_refinement_flags
Ir1 Ir 0.409463(5) 0.219867(5) 0.460810(12) 0.02052(4) Uani 1 1 d .
H1A H 0.378(2) 0.235(2) 0.375(3) 0.053(13) Uiso 1 1 d .
H1B H 0.435(2) 0.2112(18) 0.556(3) 0.038(12) Uiso 1 1 d .
P1 P 0.34039(4) 0.13556(4) 0.49316(6) 0.02067(19) Uani 1 1 d .
P2 P 0.45290(4) 0.32158(4) 0.44775(8) 0.0250(2) Uani 1 1 d .
C1 C 0.47905(17) 0.17399(16) 0.4005(3) 0.0242(8) Uani 1 1 d .
N1 N 0.52264(15) 0.14725(15) 0.3654(2) 0.0346(8) Uani 1 1 d .
C2 C 0.58506(17) 0.12942(17) 0.3390(3) 0.0254(8) Uani 1 1 d .
C3 C 0.63712(19) 0.15489(19) 0.3868(3) 0.0354(9) Uani 1 1 d .
H3 H 0.6306 0.1838 0.4376 0.042 Uiso 1 1 calc R
C4 C 0.6989(2) 0.1376(2) 0.3596(3) 0.0420(11) Uani 1 1 d .
H4 H 0.7352 0.1549 0.3915 0.050 Uiso 1 1 calc R
C5 C 0.7079(2) 0.0953(2) 0.2865(4) 0.0397(11) Uani 1 1 d .
H5 H 0.7505 0.0836 0.2685 0.048 Uiso 1 1 calc R
C6 C 0.6568(2) 0.07014(18) 0.2400(3) 0.0336(9) Uani 1 1 d .
H6 H 0.6637 0.0414 0.1893 0.040 Uiso 1 1 calc R
C7 C 0.59406(18) 0.08632(18) 0.2664(3) 0.0290(8) Uani 1 1 d .
H7 H 0.5580 0.0680 0.2349 0.035 Uiso 1 1 calc R
C8 C 0.37600(17) 0.05757(17) 0.5392(3) 0.0256(8) Uani 1 1 d .
C9 C 0.43365(19) 0.07466(19) 0.6011(3) 0.0316(9) Uani 1 1 d .
H9A H 0.4503 0.0353 0.6307 0.047 Uiso 1 1 calc R
H9B H 0.4200 0.1053 0.6495 0.047 Uiso 1 1 calc R
H9C H 0.4676 0.0943 0.5628 0.047 Uiso 1 1 calc R
C10 C 0.40033(16) 0.01627(15) 0.4583(5) 0.0370(8) Uani 1 1 d .
H10A H 0.4257 -0.0200 0.4829 0.056 Uiso 1 1 calc R
H10B H 0.4275 0.0426 0.4172 0.056 Uiso 1 1 calc R
H10C H 0.3634 -0.0004 0.4228 0.056 Uiso 1 1 calc R
C11 C 0.3277(2) 0.0193(2) 0.5987(3) 0.0420(11) Uani 1 1 d .
H11A H 0.3463 -0.0229 0.6147 0.063 Uiso 1 1 calc R
H11B H 0.2877 0.0129 0.5633 0.063 Uiso 1 1 calc R
H11C H 0.3183 0.0433 0.6562 0.063 Uiso 1 1 calc R
C12 C 0.27812(17) 0.1180(2) 0.3997(3) 0.0270(8) Uani 1 1 d .
C13 C 0.3129(2) 0.1038(2) 0.3075(3) 0.0341(9) Uani 1 1 d .
H13A H 0.2814 0.1030 0.2564 0.051 Uiso 1 1 calc R
H13B H 0.3345 0.0618 0.3117 0.051 Uiso 1 1 calc R
H13C H 0.3451 0.1376 0.2956 0.051 Uiso 1 1 calc R
C14 C 0.23199(19) 0.0618(2) 0.4229(3) 0.0383(10) Uani 1 1 d .
H14A H 0.1997 0.0576 0.3732 0.057 Uiso 1 1 calc R
H14B H 0.2102 0.0705 0.4825 0.057 Uiso 1 1 calc R
H14C H 0.2567 0.0215 0.4279 0.057 Uiso 1 1 calc R
C15 C 0.23785(19) 0.1797(2) 0.3873(3) 0.0375(10) Uani 1 1 d .
H15A H 0.2086 0.1744 0.3340 0.056 Uiso 1 1 calc R
H15B H 0.2667 0.2164 0.3759 0.056 Uiso 1 1 calc R
H15C H 0.2126 0.1876 0.4441 0.056 Uiso 1 1 calc R
C16 C 0.29295(17) 0.16715(18) 0.5916(3) 0.0279(8) Uani 1 1 d .
H16A H 0.2486 0.1493 0.5896 0.033 Uiso 1 1 calc R
H16B H 0.3131 0.1540 0.6515 0.033 Uiso 1 1 calc R
C17 C 0.29053(17) 0.23969(19) 0.5852(3) 0.0279(8) Uani 1 1 d .
C18 C 0.2429(2) 0.2737(2) 0.6336(3) 0.0377(10) Uani 1 1 d .
H18 H 0.2113 0.2511 0.6689 0.045 Uiso 1 1 calc R
C19 C 0.2421(2) 0.3409(2) 0.6300(3) 0.0456(12) Uani 1 1 d .
H19 H 0.2102 0.3644 0.6636 0.055 Uiso 1 1 calc R
C20 C 0.2876(2) 0.3732(2) 0.5775(3) 0.0420(11) Uani 1 1 d .
H20 H 0.2869 0.4191 0.5750 0.050 Uiso 1 1 calc R
C21 C 0.33454(18) 0.33928(18) 0.5281(3) 0.0310(8) Uani 1 1 d .
C22 C 0.33761(17) 0.27114(17) 0.5316(3) 0.0258(8) Uani 1 1 d .
C23 C 0.38236(15) 0.37370(14) 0.4679(4) 0.0338(8) Uani 1 1 d .
H23A H 0.3962 0.4142 0.4989 0.041 Uiso 1 1 calc R
H23B H 0.3621 0.3850 0.4074 0.041 Uiso 1 1 calc R
C24 C 0.51082(19) 0.34570(19) 0.5433(3) 0.0315(9) Uani 1 1 d .
C25 C 0.5665(2) 0.2961(2) 0.5495(3) 0.0375(10) Uani 1 1 d .
H25A H 0.5953 0.3078 0.6011 0.056 Uiso 1 1 calc R
H25B H 0.5908 0.2961 0.4907 0.056 Uiso 1 1 calc R
H25C H 0.5486 0.2529 0.5607 0.056 Uiso 1 1 calc R
C26 C 0.4736(2) 0.3431(2) 0.6353(3) 0.0411(12) Uani 1 1 d .
H26A H 0.5036 0.3493 0.6876 0.062 Uiso 1 1 calc R
H26B H 0.4524 0.3010 0.6413 0.062 Uiso 1 1 calc R
H26C H 0.4409 0.3774 0.6361 0.062 Uiso 1 1 calc R
C27 C 0.5409(2) 0.4129(2) 0.5328(3) 0.0484(12) Uani 1 1 d .
H27A H 0.5668 0.4228 0.5883 0.073 Uiso 1 1 calc R
H27B H 0.5065 0.4451 0.5262 0.073 Uiso 1 1 calc R
H27C H 0.5686 0.4137 0.4772 0.073 Uiso 1 1 calc R
C28 C 0.4852(2) 0.3484(2) 0.3303(3) 0.0332(11) Uani 1 1 d .
C29 C 0.4410(3) 0.3199(2) 0.2542(3) 0.0506(13) Uani 1 1 d .
H29A H 0.4563 0.3335 0.1925 0.076 Uiso 1 1 calc R
H29B H 0.3967 0.3353 0.2636 0.076 Uiso 1 1 calc R
H29C H 0.4418 0.2726 0.2581 0.076 Uiso 1 1 calc R
C30 C 0.4844(2) 0.42218(19) 0.3170(3) 0.0468(12) Uani 1 1 d .
H30A H 0.5016 0.4330 0.2551 0.070 Uiso 1 1 calc R
H30B H 0.5111 0.4425 0.3652 0.070 Uiso 1 1 calc R
H30C H 0.4399 0.4380 0.3221 0.070 Uiso 1 1 calc R
C31 C 0.5536(2) 0.3232(2) 0.3143(3) 0.0509(13) Uani 1 1 d .
H31A H 0.5655 0.3291 0.2485 0.076 Uiso 1 1 calc R
H31B H 0.5554 0.2771 0.3300 0.076 Uiso 1 1 calc R
H31C H 0.5839 0.3470 0.3541 0.076 Uiso 1 1 calc R

loop_
_atom_site_aniso_label
_atom_site_aniso_U_11
_atom_site_aniso_U_22
_atom_site_aniso_U_33
_atom_site_aniso_U_23
_atom_site_aniso_U_13
_atom_site_aniso_U_12
Ir1 0.02007(6) 0.01727(6) 0.02422(7) -0.00167(10) 0.00206(10) 0.00163(4)
P1 0.0199(4) 0.0222(4) 0.0199(5) -0.0004(3) 0.0020(3) 0.0001(3)
P2 0.0287(4) 0.0169(4) 0.0294(7) -0.0007(4) -0.0025(4) 0.0008(3)
C1 0.026(2) 0.0160(17) 0.030(2) -0.0011(15) 0.0016(16) -0.0016(14)
N1 0.0324(18) 0.0270(17) 0.044(2) 0.0016(15) 0.0140(16) 0.0042(15)
C2 0.0264(19) 0.0206(18) 0.029(2) 0.0071(15) 0.0085(15) 0.0072(15)
C3 0.041(2) 0.031(2) 0.035(2) -0.0026(18) 0.0005(18) 0.0035(18)
C4 0.034(2) 0.039(2) 0.052(3) 0.005(2) -0.009(2) -0.0036(19)
C5 0.026(2) 0.043(3) 0.050(3) 0.016(2) 0.010(2) 0.0085(18)
C6 0.040(2) 0.031(2) 0.030(2) 0.0029(17) 0.0113(18) 0.0093(18)
C7 0.031(2) 0.030(2) 0.026(2) 0.0056(16) -0.0007(16) 0.0043(16)
C8 0.0275(19) 0.0220(18) 0.027(2) 0.0026(15) -0.0011(16) -0.0021(15)
C9 0.031(2) 0.030(2) 0.034(2) 0.0037(17) -0.0066(18) 0.0021(17)
C10 0.0451(19) 0.0241(16) 0.042(2) -0.009(3) -0.005(3) 0.0059(14)
C11 0.035(2) 0.042(3) 0.049(3) 0.020(2) -0.003(2) -0.0101(19)
C12 0.0233(19) 0.034(2) 0.024(2) -0.0027(16) -0.0033(15) -0.0047(16)
C13 0.043(2) 0.034(2) 0.025(2) -0.0055(17) -0.0034(18) -0.0046(18)
C14 0.031(2) 0.044(2) 0.039(2) -0.0015(19) -0.0073(18) -0.0156(19)
C15 0.027(2) 0.048(3) 0.038(2) 0.000(2) -0.0089(18) 0.0052(18)
C16 0.0239(19) 0.038(2) 0.0219(19) -0.0026(16) 0.0017(15) 0.0014(16)
C17 0.027(2) 0.037(2) 0.0199(19) -0.0085(16) 0.0013(15) 0.0045(17)
C18 0.028(2) 0.048(3) 0.037(2) -0.011(2) 0.0069(18) 0.0052(18)
C19 0.037(2) 0.052(3) 0.048(3) -0.019(2) 0.005(2) 0.019(2)
C20 0.042(3) 0.033(2) 0.051(3) -0.014(2) -0.007(2) 0.0160(19)
C21 0.028(2) 0.033(2) 0.032(2) -0.0094(17) -0.0056(17) 0.0074(17)
C22 0.0230(19) 0.0277(19) 0.027(2) -0.0072(15) -0.0034(16) 0.0069(15)
C23 0.0361(17) 0.0204(15) 0.045(2) -0.009(3) -0.007(3) 0.0081(13)
C24 0.033(2) 0.024(2) 0.038(2) -0.0035(18) -0.0069(18) -0.0039(17)
C25 0.031(2) 0.037(2) 0.045(3) 0.004(2) -0.0104(19) -0.0020(18)
C26 0.048(3) 0.041(3) 0.034(3) -0.012(2) -0.001(2) -0.003(2)
C27 0.055(3) 0.034(2) 0.055(3) 0.002(2) -0.018(2) -0.015(2)
C28 0.045(3) 0.025(2) 0.030(3) 0.008(2) -0.002(2) -0.0044(19)
C29 0.086(4) 0.038(3) 0.028(2) 0.005(2) -0.004(2) -0.014(3)
C30 0.068(3) 0.025(2) 0.048(3) 0.0102(19) -0.002(2) -0.004(2)
C31 0.065(3) 0.037(3) 0.051(3) 0.016(2) 0.024(3) 0.002(2)

loop_
_atom_type_symbol
_atom_type_description
_atom_type_scat_dispersion_real
_atom_type_scat_dispersion_imag
_atom_type_scat_source
C C 0.0033 0.0016 'International Tables Vol C Tables 4.2.6.8 and 6.1.1.4'
H H 0.0000 0.0000 'International Tables Vol C Tables 4.2.6.8 and 6.1.1.4'
Ir Ir -1.4442 7.9887 'International Tables Vol C Tables 4.2.6.8 and 6.1.1.4'
N N 0.0061 0.0033 'International Tables Vol C Tables 4.2.6.8 and 6.1.1.4'
P P 0.1023 0.0942 'International Tables Vol C Tables 4.2.6.8 and 6.1.1.4'

loop_
_exptl_crystal_face_index_h
_exptl_crystal_face_index_k
_exptl_crystal_face_index_l
_exptl_crystal_face_perp_dist
-2.00 1.00 0.00 0.0980
2.00 -1.00 0.00 0.0770
-2.00 -1.00 0.00 0.0780
2.00 1.00 0.00 0.0830
0.00 0.00 -1.00 0.2890
0.00 0.00 1.00 0.2890
0.00 -1.00 0.00 0.0750
0.00 1.00 0.00 0.1200
3.00 2.00 3.00 0.2250
1.00 1.00 -1.00 0.2130

loop_
_geom_angle_atom_site_label_1
_geom_angle_atom_site_label_2
_geom_angle_atom_site_label_3
_geom_angle
C1 Ir1 C22 176.91(15)
C1 Ir1 P2 97.04(10)
C22 Ir1 P2 81.52(10)
C1 Ir1 P1 100.39(10)
C22 Ir1 P1 81.11(10)
P2 Ir1 P1 162.54(3)
C1 Ir1 H1A 93.8(19)
C22 Ir1 H1A 88.8(19)
P2 Ir1 H1A 84.8(17)
P1 Ir1 H1A 93.0(17)
C1 Ir1 H1B 95.0(17)
C22 Ir1 H1B 82.4(16)
P2 Ir1 H1B 92.8(15)
P1 Ir1 H1B 86.7(15)
H1A Ir1 H1B 171(3)
C16 P1 C12 104.22(17)
C16 P1 C8 104.17(17)
C12 P1 C8 110.34(17)
C16 P1 Ir1 102.48(12)
C12 P1 Ir1 115.25(13)
C8 P1 Ir1 118.32(11)
C23 P2 C24 103.6(2)
C23 P2 C28 104.3(2)
C24 P2 C28 110.0(2)
C23 P2 Ir1 102.38(11)
C24 P2 Ir1 115.64(13)
C28 P2 Ir1 118.68(14)
N1 C1 Ir1 178.0(3)
C1 N1 C2 162.5(4)
C7 C2 C3 120.9(3)
C7 C2 N1 119.9(3)
C3 C2 N1 119.2(3)
C2 C3 C4 118.8(4)
C2 C3 H3 120.6
C4 C3 H3 120.6
C5 C4 C3 120.2(4)
C5 C4 H4 119.9
C3 C4 H4 119.9
C6 C5 C4 120.8(4)
C6 C5 H5 119.6
C4 C5 H5 119.6
C5 C6 C7 120.2(4)
C5 C6 H6 119.9
C7 C6 H6 119.9
C2 C7 C6 119.0(4)
C2 C7 H7 120.5
C6 C7 H7 120.5
C10 C8 C9 108.2(3)
C10 C8 C11 110.3(3)
C9 C8 C11 107.9(3)
C10 C8 P1 110.0(3)
C9 C8 P1 108.0(2)
C11 C8 P1 112.3(3)
C8 C9 H9A 109.5
C8 C9 H9B 109.5
H9A C9 H9B 109.5
C8 C9 H9C 109.5
H9A C9 H9C 109.5
H9B C9 H9C 109.5
C8 C10 H10A 109.5
C8 C10 H10B 109.5
H10A C10 H10B 109.5
C8 C10 H10C 109.5
H10A C10 H10C 109.5
H10B C10 H10C 109.5
C8 C11 H11A 109.5
C8 C11 H11B 109.5
H11A C11 H11B 109.5
C8 C11 H11C 109.5
H11A C11 H11C 109.5
H11B C11 H11C 109.5
C13 C12 C15 108.4(3)
C13 C12 C14 109.4(3)
C15 C12 C14 108.5(3)
C13 C12 P1 108.9(2)
C15 C12 P1 107.0(3)
C14 C12 P1 114.5(3)
C12 C13 H13A 109.5
C12 C13 H13B 109.5
H13A C13 H13B 109.5
C12 C13 H13C 109.5
H13A C13 H13C 109.5
H13B C13 H13C 109.5
C12 C14 H14A 109.5
C12 C14 H14B 109.5
H14A C14 H14B 109.5
C12 C14 H14C 109.5
H14A C14 H14C 109.5
H14B C14 H14C 109.5
C12 C15 H15A 109.5
C12 C15 H15B 109.5
H15A C15 H15B 109.5
C12 C15 H15C 109.5
H15A C15 H15C 109.5
H15B C15 H15C 109.5
C17 C16 P1 109.0(3)
C17 C16 H16A 109.9
P1 C16 H16A 109.9
C17 C16 H16B 109.9
P1 C16 H16B 109.9
H16A C16 H16B 108.3
C18 C17 C22 121.9(4)
C18 C17 C16 119.8(4)
C22 C17 C16 118.3(3)
C19 C18 C17 119.7(4)
C19 C18 H18 120.2
C17 C18 H18 120.2
C20 C19 C18 119.8(4)
C20 C19 H19 120.1
C18 C19 H19 120.1
C19 C20 C21 120.6(4)
C19 C20 H20 119.7
C21 C20 H20 119.7
C20 C21 C22 121.2(4)
C20 C21 C23 121.0(4)
C22 C21 C23 117.8(3)
C17 C22 C21 116.9(3)
C17 C22 Ir1 121.7(3)
C21 C22 Ir1 121.5(3)
C21 C23 P2 109.7(2)
C21 C23 H23A 109.7
P2 C23 H23A 109.7
C21 C23 H23B 109.7
P2 C23 H23B 109.7
H23A C23 H23B 108.2
C26 C24 C27 108.8(4)
C26 C24 C25 107.6(4)
C27 C24 C25 107.8(3)
C26 C24 P2 107.1(3)
C27 C24 P2 115.3(3)
C25 C24 P2 109.8(3)
C24 C25 H25A 109.5
C24 C25 H25B 109.5
H25A C25 H25B 109.5
C24 C25 H25C 109.5
H25A C25 H25C 109.5
H25B C25 H25C 109.5
C24 C26 H26A 109.5
C24 C26 H26B 109.5
H26A C26 H26B 109.5
C24 C26 H26C 109.5
H26A C26 H26C 109.5
H26B C26 H26C 109.5
C24 C27 H27A 109.5
C24 C27 H27B 109.5
H27A C27 H27B 109.5
C24 C27 H27C 109.5
H27A C27 H27C 109.5
H27B C27 H27C 109.5
C31 C28 C30 109.4(4)
C31 C28 C29 108.3(4)
C30 C28 C29 106.7(4)
C31 C28 P2 111.1(3)
C30 C28 P2 113.4(3)
C29 C28 P2 107.7(3)
C28 C29 H29A 109.5
C28 C29 H29B 109.5
H29A C29 H29B 109.5
C28 C29 H29C 109.5
H29A C29 H29C 109.5
H29B C29 H29C 109.5
C28 C30 H30A 109.5
C28 C30 H30B 109.5
H30A C30 H30B 109.5
C28 C30 H30C 109.5
H30A C30 H30C 109.5
H30B C30 H30C 109.5
C28 C31 H31A 109.5
C28 C31 H31B 109.5
H31A C31 H31B 109.5
C28 C31 H31C 109.5
H31A C31 H31C 109.5
H31B C31 H31C 109.5

loop_
_geom_bond_atom_site_label_1
_geom_bond_atom_site_label_2
_geom_bond_distance
Ir1 C1 1.928(4)
Ir1 C22 2.089(4)
Ir1 P2 2.2965(8)
Ir1 P1 2.3026(9)
Ir1 H1A 1.43(5)
Ir1 H1B 1.47(4)
P1 C16 1.837(4)
P1 C12 1.891(4)
P1 C8 1.893(4)
P2 C23 1.838(3)
P2 C24 1.885(4)
P2 C28 1.892(5)
C1 N1 1.172(5)
N1 C2 1.395(4)
C2 C7 1.382(5)
C2 C3 1.381(5)
C3 C4 1.384(6)
C3 H3 0.9500
C4 C5 1.375(7)
C4 H4 0.9500
C5 C6 1.354(6)
C5 H5 0.9500
C6 C7 1.393(5)
C6 H6 0.9500
C7 H7 0.9500
C8 C10 1.524(6)
C8 C9 1.527(5)
C8 C11 1.534(5)
C9 H9A 0.9800
C9 H9B 0.9800
C9 H9C 0.9800
C10 H10A 0.9800
C10 H10B 0.9800
C10 H10C 0.9800
C11 H11A 0.9800
C11 H11B 0.9800
C11 H11C 0.9800
C12 C13 1.531(5)
C12 C15 1.535(5)
C12 C14 1.542(5)
C13 H13A 0.9800
C13 H13B 0.9800
C13 H13C 0.9800
C14 H14A 0.9800
C14 H14B 0.9800
C14 H14C 0.9800
C15 H15A 0.9800
C15 H15B 0.9800
C15 H15C 0.9800
C16 C17 1.505(5)
C16 H16A 0.9900
C16 H16B 0.9900
C17 C18 1.394(5)
C17 C22 1.400(5)
C18 C19 1.392(6)
C18 H18 0.9500
C19 C20 1.377(6)
C19 H19 0.9500
C20 C21 1.392(5)
C20 H20 0.9500
C21 C22 1.413(5)
C21 C23 1.493(6)
C23 H23A 0.9900
C23 H23B 0.9900
C24 C26 1.525(6)
C24 C27 1.530(5)
C24 C25 1.546(6)
C25 H25A 0.9800
C25 H25B 0.9800
C25 H25C 0.9800
C26 H26A 0.9800
C26 H26B 0.9800
C26 H26C 0.9800
C27 H27A 0.9800
C27 H27B 0.9800
C27 H27C 0.9800
C28 C31 1.527(7)
C28 C30 1.538(6)
C28 C29 1.539(6)
C29 H29A 0.9800
C29 H29B 0.9800
C29 H29C 0.9800
C30 H30A 0.9800
C30 H30B 0.9800
C30 H30C 0.9800
C31 H31A 0.9800
C31 H31B 0.9800
C31 H31C 0.9800
